data_4080806
loop_
_publ_author_name
'Carden, Robert G.'
'Ohane, James J.'
'Pike, Robert D.'
'Graham, Peter M.'

_publ_section_title
;
 Synthesis of Tungsten and Molybdenum Carbon Dioxide Complexes
;
_journal_issue 9
_journal_name_full Organometallics
_journal_page_first 2505
_journal_paper_doi 10.1021/om4002022
_journal_volume 32
_journal_year 2013
_chemical_formula_moiety 'C14 H16 B Mo N9 O3, C4 H8 O'
_chemical_formula_sum 'C18 H24 B Mo N9 O4'
_chemical_formula_weight 537.21
_space_group_IT_number 2
_symmetry_cell_setting triclinic
_symmetry_space_group_name_Hall '-P 1'
_symmetry_space_group_name_H-M 'P -1'
_atom_sites_solution_hydrogens geom
_atom_sites_solution_primary direct
_atom_sites_solution_secondary difmap
_audit_creation_method SHELXL-97
_cell_angle_alpha 79.7840(10)
_cell_angle_beta 70.9250(10)
_cell_angle_gamma 73.7310(10)
_cell_formula_units_Z 2
_cell_length_a 9.4416(2)
_cell_length_b 10.3470(2)
_cell_length_c 12.6884(2)
_cell_measurement_reflns_used 9911
_cell_measurement_temperature 100(2)
_cell_measurement_theta_max 70.84
_cell_measurement_theta_min 3.70
_cell_volume 1119.54(4)
_computing_cell_refinement 'SAINTPLUS (Bruker AXS, 2004)'
_computing_data_collection 'APEX2 (Bruker AXS, 2004)'
_computing_data_reduction SAINTPLUS
_computing_molecular_graphics 'ORTEP3 (Farrugia, 1997)'
_computing_publication_material 'SHELXL97 (Sheldrick, 1997)'
_computing_structure_refinement 'XSHELL (Bruker, 2004)'
_computing_structure_solution 'SHELXS97 (Sheldrick, 1997)'
_diffrn_ambient_temperature 100(2)
_diffrn_measured_fraction_theta_full 0.971
_diffrn_measured_fraction_theta_max 0.971
_diffrn_measurement_device_type 'Bruker SMART APEX II CCD'
_diffrn_measurement_method '\w and \y'
_diffrn_radiation_monochromator graphite
_diffrn_radiation_source 'fine-focus sealed tube'
_diffrn_radiation_type CuK\a
_diffrn_radiation_wavelength 1.54178
_diffrn_reflns_av_R_equivalents 0.0304
_diffrn_reflns_av_sigmaI/netI 0.0257
_diffrn_reflns_limit_h_max 11
_diffrn_reflns_limit_h_min -11
_diffrn_reflns_limit_k_max 11
_diffrn_reflns_limit_k_min -12
_diffrn_reflns_limit_l_max 14
_diffrn_reflns_limit_l_min -15
_diffrn_reflns_number 18597
_diffrn_reflns_theta_full 66.98
_diffrn_reflns_theta_max 66.98
_diffrn_reflns_theta_min 3.70
_diffrn_standards_number 0
_exptl_absorpt_coefficient_mu 5.189
_exptl_absorpt_correction_T_max 0.4519
_exptl_absorpt_correction_T_min 0.2729
_exptl_absorpt_correction_type numerical
_exptl_absorpt_process_details 'SADABS (Sheldrick, 2004)'
_exptl_crystal_colour green
_exptl_crystal_density_diffrn 1.594
_exptl_crystal_density_method 'not measured'
_exptl_crystal_description block
_exptl_crystal_F_000 548
_exptl_crystal_size_max 0.34
_exptl_crystal_size_mid 0.26
_exptl_crystal_size_min 0.18
_refine_diff_density_max 0.746
_refine_diff_density_min -0.448
_refine_diff_density_rms 0.068
_refine_ls_extinction_method none
_refine_ls_goodness_of_fit_ref 1.051
_refine_ls_hydrogen_treatment constr
_refine_ls_matrix_type full
_refine_ls_number_parameters 321
_refine_ls_number_reflns 3873
_refine_ls_number_restraints 11
_refine_ls_restrained_S_all 1.056
_refine_ls_R_factor_all 0.0251
_refine_ls_R_factor_gt 0.0248
_refine_ls_shift/su_max 0.001
_refine_ls_shift/su_mean 0.000
_refine_ls_structure_factor_coef Fsqd
_refine_ls_weighting_details 'calc w=1/[\s^2^(Fo^2^)+(0.0342P)^2^+1.1050P] where P=(Fo^2^+2Fc^2^)/3'
_refine_ls_weighting_scheme calc
_refine_ls_wR_factor_gt 0.0633
_refine_ls_wR_factor_ref 0.0636
_reflns_number_gt 3821
_reflns_number_total 3873
_reflns_threshold_expression >2sigma(I)
_cod_data_source_file om4002022_si_002.cif
_cod_data_source_block p1bar
_cod_original_cell_volume 1119.55(4)
_cod_original_sg_symbol_H-M P-1
_cod_database_code 4080806

loop_
_symmetry_equiv_pos_as_xyz
'x, y, z'
'-x, -y, -z'

loop_
_atom_site_label
_atom_site_type_symbol
_atom_site_fract_x
_atom_site_fract_y
_atom_site_fract_z
_atom_site_U_iso_or_equiv
_atom_site_adp_type
_atom_site_occupancy
_atom_site_symmetry_multiplicity
_atom_site_calc_flag
_atom_site_refinement_flags
_atom_site_disorder_assembly
_atom_site_disorder_group
Mo1 Mo 0.599148(18) 0.339247(15) 0.291782(13) 0.01477(7) Uani 1 1 d D . .
C1A C 0.6187(5) 0.5450(5) 0.2511(3) 0.0188(10) Uani 0.744(4) 1 d PDU A 1
O1A O 0.4951(3) 0.5469(2) 0.32244(19) 0.0258(6) Uani 0.744(4) 1 d PDU A 1
O2A O 0.6989(3) 0.6172(2) 0.19602(19) 0.0282(6) Uani 0.744(4) 1 d PDU A 1
N1A N 0.7161(5) 0.2985(3) 0.3892(3) 0.0202(8) Uani 0.744(4) 1 d PD A 1
O3A O 0.8002(3) 0.2723(2) 0.4420(2) 0.0300(6) Uani 0.744(4) 1 d PD A 1
C1B C 0.7642(12) 0.2943(12) 0.3733(10) 0.012(3) Uiso 0.256(4) 1 d PD A 2
O1B O 0.6424(10) 0.2891(8) 0.4475(7) 0.037(2) Uiso 0.256(4) 1 d PD A 2
O2B O 0.8969(9) 0.2735(8) 0.3740(7) 0.042(2) Uiso 0.256(4) 1 d PD A 2
N1B N 0.6015(13) 0.5141(9) 0.2697(9) 0.012(3) Uiso 0.256(4) 1 d PD A 2
O3B O 0.5979(8) 0.6286(8) 0.2557(6) 0.0243(17) Uiso 0.256(4) 1 d PD A 2
N2 N 0.1627(2) 0.3750(2) 0.55302(16) 0.0221(4) Uani 1 1 d . A .
N3 N 0.3751(2) 0.3319(2) 0.41420(16) 0.0228(4) Uani 1 1 d . A .
N4 N 0.4749(2) 0.37024(18) 0.16555(15) 0.0185(4) Uani 1 1 d . A .
N5 N 0.5200(2) 0.28547(19) 0.08401(15) 0.0190(4) Uani 1 1 d . . .
N6 N 0.6289(2) 0.12484(18) 0.27951(15) 0.0176(4) Uani 1 1 d . A .
N7 N 0.6483(2) 0.07571(18) 0.18173(15) 0.0188(4) Uani 1 1 d . . .
N8 N 0.8012(2) 0.30387(18) 0.14323(15) 0.0166(4) Uani 1 1 d . A .
N9 N 0.8025(2) 0.23470(18) 0.06057(15) 0.0183(4) Uani 1 1 d . . .
C2 C 0.3000(3) 0.4042(2) 0.50037(18) 0.0209(4) Uani 1 1 d . . .
H2 H 0.3379 0.4680 0.5221 0.025 Uiso 1 1 calc R A .
C3 C 0.2801(3) 0.2530(3) 0.4121(2) 0.0299(5) Uani 1 1 d . . .
H3 H 0.3034 0.1902 0.3589 0.036 Uiso 1 1 calc R A .
C4 C 0.1487(3) 0.2792(3) 0.4976(2) 0.0276(5) Uani 1 1 d . A .
H4 H 0.0636 0.2391 0.5157 0.033 Uiso 1 1 calc R . .
C5 C 0.0504(3) 0.4300(3) 0.6546(2) 0.0312(6) Uani 1 1 d . . .
H5A H -0.0539 0.4326 0.6540 0.047 Uiso 0.50 1 calc PR A 1
H5B H 0.0580 0.5218 0.6574 0.047 Uiso 0.50 1 calc PR A 1
H5C H 0.0718 0.3725 0.7205 0.047 Uiso 0.50 1 calc PR A 1
H19A H -0.0098 0.3645 0.6981 0.047 Uiso 0.50 1 d PR A 2
H19B H -0.0200 0.5131 0.6337 0.047 Uiso 0.50 1 d PR A 2
H19C H 0.1051 0.4515 0.7006 0.047 Uiso 0.50 1 d PR A 2
C6 C 0.9332(2) 0.3432(2) 0.10920(19) 0.0194(4) Uani 1 1 d . . .
H6 H 0.9629 0.3935 0.1507 0.023 Uiso 1 1 calc R A .
C7 C 1.0214(3) 0.3005(2) 0.0047(2) 0.0227(5) Uani 1 1 d . A .
H7 H 1.1199 0.3152 -0.0382 0.027 Uiso 1 1 calc R . .
C8 C 0.9348(3) 0.2322(2) -0.02344(19) 0.0222(5) Uani 1 1 d . A .
H8 H 0.9634 0.1904 -0.0907 0.027 Uiso 1 1 calc R . .
C9 C 0.3496(3) 0.4630(2) 0.1514(2) 0.0223(5) Uani 1 1 d . . .
H9 H 0.2938 0.5353 0.1969 0.027 Uiso 1 1 calc R A .
C10 C 0.3132(3) 0.4381(2) 0.0603(2) 0.0250(5) Uani 1 1 d . A .
H10 H 0.2299 0.4879 0.0321 0.030 Uiso 1 1 calc R . .
C11 C 0.4237(3) 0.3257(2) 0.02005(19) 0.0236(5) Uani 1 1 d . A .
H11 H 0.4309 0.2833 -0.0427 0.028 Uiso 1 1 calc R . .
C12 C 0.6265(3) 0.0197(2) 0.3580(2) 0.0227(5) Uani 1 1 d . . .
H12 H 0.6152 0.0245 0.4345 0.027 Uiso 1 1 calc R A .
C13 C 0.6428(3) -0.0972(2) 0.3118(2) 0.0277(5) Uani 1 1 d . A .
H13 H 0.6438 -0.1854 0.3490 0.033 Uiso 1 1 calc R . .
C14 C 0.6574(3) -0.0575(2) 0.2003(2) 0.0246(5) Uani 1 1 d . A .
H14 H 0.6716 -0.1152 0.1453 0.030 Uiso 1 1 calc R . .
B1 B 0.6679(3) 0.1714(3) 0.0722(2) 0.0204(5) Uani 1 1 d . A .
H1B H 0.6894 0.1209 0.0061 0.021(6) Uiso 1 1 calc R . .
O10 O 0.9114(2) 0.14508(19) -0.25615(16) 0.0344(4) Uani 1 1 d . . .
C18 C 0.9626(4) 0.0012(3) -0.2377(3) 0.0445(7) Uani 1 1 d . . .
H18A H 0.9691 -0.0249 -0.1602 0.053 Uiso 1 1 calc R . .
H18B H 1.0662 -0.0308 -0.2902 0.053 Uiso 1 1 calc R . .
C15 C 0.7743(3) 0.1755(3) -0.2890(2) 0.0354(6) Uani 1 1 d . . .
H15A H 0.7735 0.2526 -0.3477 0.043 Uiso 1 1 calc R . .
H15B H 0.6819 0.1988 -0.2241 0.043 Uiso 1 1 calc R . .
C17 C 0.8474(4) -0.0605(3) -0.2568(3) 0.0505(8) Uani 1 1 d . . .
H17A H 0.7691 -0.0791 -0.1857 0.061 Uiso 1 1 calc R . .
H17B H 0.8988 -0.1453 -0.2935 0.061 Uiso 1 1 calc R . .
C16 C 0.7765(4) 0.0495(3) -0.3333(3) 0.0505(8) Uani 1 1 d . . .
H16A H 0.8407 0.0445 -0.4124 0.061 Uiso 1 1 calc R . .
H16B H 0.6710 0.0442 -0.3272 0.061 Uiso 1 1 calc R . .

loop_
_atom_site_aniso_label
_atom_site_aniso_U_11
_atom_site_aniso_U_22
_atom_site_aniso_U_33
_atom_site_aniso_U_23
_atom_site_aniso_U_13
_atom_site_aniso_U_12
Mo1 0.01624(11) 0.01298(10) 0.01603(10) -0.00164(6) -0.00523(7) -0.00423(7)
C1A 0.037(2) 0.014(2) 0.0177(18) 0.0116(15) -0.0178(15) -0.0218(18)
O1A 0.0309(13) 0.0180(11) 0.0283(12) -0.0030(9) -0.0092(10) -0.0045(9)
O2A 0.0354(14) 0.0231(12) 0.0286(12) -0.0007(9) -0.0091(11) -0.0122(10)
N1A 0.0126(17) 0.0205(16) 0.0251(18) -0.0143(12) 0.0111(16) -0.0122(14)
O3A 0.0358(14) 0.0260(12) 0.0268(13) -0.0003(10) -0.0143(12) -0.0005(10)
N2 0.0203(9) 0.0232(10) 0.0198(9) -0.0029(8) -0.0031(7) -0.0034(8)
N3 0.0198(9) 0.0280(10) 0.0214(9) -0.0086(8) -0.0008(8) -0.0091(8)
N4 0.0213(9) 0.0179(9) 0.0187(9) 0.0010(7) -0.0093(7) -0.0061(7)
N5 0.0219(9) 0.0226(9) 0.0163(8) 0.0002(7) -0.0071(7) -0.0105(8)
N6 0.0192(9) 0.0143(9) 0.0193(9) -0.0023(7) -0.0059(7) -0.0033(7)
N7 0.0190(9) 0.0157(9) 0.0228(9) -0.0046(7) -0.0058(7) -0.0047(7)
N8 0.0190(9) 0.0156(8) 0.0169(8) -0.0022(7) -0.0061(7) -0.0052(7)
N9 0.0191(9) 0.0197(9) 0.0170(8) -0.0031(7) -0.0051(7) -0.0053(7)
C2 0.0216(11) 0.0203(11) 0.0193(10) -0.0039(9) -0.0040(9) -0.0040(9)
C3 0.0267(12) 0.0370(14) 0.0310(13) -0.0160(11) -0.0027(10) -0.0144(11)
C4 0.0229(12) 0.0321(13) 0.0303(12) -0.0066(10) -0.0056(10) -0.0111(10)
C5 0.0248(12) 0.0358(14) 0.0269(12) -0.0100(11) 0.0032(10) -0.0063(10)
C6 0.0180(10) 0.0182(10) 0.0238(11) -0.0010(9) -0.0086(9) -0.0046(8)
C7 0.0178(11) 0.0236(11) 0.0255(11) -0.0009(9) -0.0043(9) -0.0065(9)
C8 0.0211(11) 0.0243(11) 0.0186(10) -0.0042(9) -0.0017(9) -0.0051(9)
C9 0.0216(11) 0.0178(11) 0.0277(12) 0.0032(9) -0.0092(9) -0.0062(9)
C10 0.0220(11) 0.0268(12) 0.0301(12) 0.0078(10) -0.0143(10) -0.0107(9)
C11 0.0256(12) 0.0312(13) 0.0203(11) 0.0041(9) -0.0105(9) -0.0164(10)
C12 0.0237(11) 0.0187(11) 0.0257(11) 0.0040(9) -0.0101(9) -0.0054(9)
C13 0.0278(12) 0.0161(11) 0.0402(14) 0.0027(10) -0.0133(11) -0.0062(9)
C14 0.0232(11) 0.0164(11) 0.0364(13) -0.0061(10) -0.0096(10) -0.0048(9)
B1 0.0236(12) 0.0201(12) 0.0198(12) -0.0054(10) -0.0049(10) -0.0084(10)
O10 0.0395(10) 0.0292(9) 0.0414(10) -0.0058(8) -0.0190(8) -0.0089(8)
C18 0.0439(17) 0.0303(14) 0.071(2) -0.0105(14) -0.0349(16) -0.0018(12)
C15 0.0295(13) 0.0338(14) 0.0395(14) -0.0055(12) -0.0106(11) -0.0001(11)
C17 0.0520(19) 0.0320(15) 0.080(2) 0.0029(16) -0.0369(18) -0.0138(14)
C16 0.0476(18) 0.0397(17) 0.082(2) -0.0058(16) -0.0428(18) -0.0097(14)

loop_
_atom_type_symbol
_atom_type_description
_atom_type_scat_dispersion_real
_atom_type_scat_dispersion_imag
_atom_type_scat_source
C C 0.0181 0.0091 'International Tables Vol C Tables 4.2.6.8 and 6.1.1.4'
H H 0.0000 0.0000 'International Tables Vol C Tables 4.2.6.8 and 6.1.1.4'
B B 0.0090 0.0039 'International Tables Vol C Tables 4.2.6.8 and 6.1.1.4'
N N 0.0311 0.0180 'International Tables Vol C Tables 4.2.6.8 and 6.1.1.4'
O O 0.0492 0.0322 'International Tables Vol C Tables 4.2.6.8 and 6.1.1.4'
Mo Mo -0.0483 2.7339 'International Tables Vol C Tables 4.2.6.8 and 6.1.1.4'

loop_
_geom_angle_atom_site_label_1
_geom_angle_atom_site_label_2
_geom_angle_atom_site_label_3
_geom_angle
N1B Mo1 N1A 93.5(4)
N1B Mo1 C1B 91.4(5)
N1A Mo1 C1B 10.9(3)
N1B Mo1 O1B 99.9(4)
N1A Mo1 O1B 23.7(2)
C1B Mo1 O1B 34.6(3)
N1B Mo1 O1A 28.0(4)
N1A Mo1 O1A 97.93(11)
C1B Mo1 O1A 100.9(4)
O1B Mo1 O1A 92.9(2)
N1B Mo1 C1A 5.3(4)
N1A Mo1 C1A 94.38(14)
C1B Mo1 C1A 91.3(4)
O1B Mo1 C1A 102.7(2)
O1A Mo1 C1A 32.99(13)
N1B Mo1 N6 167.0(4)
N1A Mo1 N6 91.20(11)
C1B Mo1 N6 91.0(4)
O1B Mo1 N6 89.2(2)
O1A Mo1 N6 161.89(8)
C1A Mo1 N6 161.82(12)
N1B Mo1 N3 104.6(4)
N1A Mo1 N3 98.36(13)
C1B Mo1 N3 109.3(3)
O1B Mo1 N3 74.6(3)
O1A Mo1 N3 76.64(8)
C1A Mo1 N3 109.60(13)
N6 Mo1 N3 86.61(7)
N1B Mo1 N8 88.6(4)
N1A Mo1 N8 93.65(13)
C1B Mo1 N8 82.9(3)
O1B Mo1 N8 116.4(3)
O1A Mo1 N8 115.66(8)
C1A Mo1 N8 83.30(12)
N6 Mo1 N8 79.09(7)
N3 Mo1 N8 161.50(7)
N1B Mo1 N4 90.3(3)
N1A Mo1 N4 174.10(12)
C1B Mo1 N4 164.7(3)
O1B Mo1 N4 158.9(3)
O1A Mo1 N4 87.58(8)
C1A Mo1 N4 89.08(11)
N6 Mo1 N4 84.09(7)
N3 Mo1 N4 84.94(7)
N8 Mo1 N4 81.99(7)
O2A C1A O1A 141.7(4)
O2A C1A Mo1 144.8(3)
O1A C1A Mo1 73.5(3)
C1A O1A Mo1 73.5(3)
O3A N1A Mo1 174.1(3)
O2B C1B O1B 133.2(11)
O2B C1B Mo1 152.0(10)
O1B C1B Mo1 74.8(6)
C1B O1B Mo1 70.6(6)
O3B N1B Mo1 177.8(10)
C2 N2 C4 107.76(19)
C2 N2 C5 126.6(2)
C4 N2 C5 125.6(2)
C2 N3 C3 106.11(19)
C2 N3 Mo1 128.23(16)
C3 N3 Mo1 125.59(16)
C9 N4 N5 106.88(18)
C9 N4 Mo1 131.65(16)
N5 N4 Mo1 121.46(14)
C11 N5 N4 109.32(19)
C11 N5 B1 130.43(19)
N4 N5 B1 120.11(17)
C12 N6 N7 106.60(18)
C12 N6 Mo1 130.86(16)
N7 N6 Mo1 122.49(13)
C14 N7 N6 109.30(18)
C14 N7 B1 131.27(19)
N6 N7 B1 119.24(17)
C6 N8 N9 106.63(17)
C6 N8 Mo1 132.74(15)
N9 N8 Mo1 120.54(13)
C8 N9 N8 109.33(18)
C8 N9 B1 129.46(19)
N8 N9 B1 121.20(17)
N3 C2 N2 110.7(2)
N3 C2 H2 124.7
N2 C2 H2 124.7
C4 C3 N3 109.1(2)
C4 C3 H3 125.4
N3 C3 H3 125.4
C3 C4 N2 106.3(2)
C3 C4 H4 126.8
N2 C4 H4 126.8
N2 C5 H5A 109.5
N2 C5 H5B 109.5
N2 C5 H5C 109.5
N2 C5 H19A 110.8
N2 C5 H19B 109.2
H19A C5 H19B 109.2
N2 C5 H19C 109.2
H19A C5 H19C 109.3
H19B C5 H19C 109.2
N8 C6 C7 110.6(2)
N8 C6 H6 124.7
C7 C6 H6 124.7
C8 C7 C6 104.9(2)
C8 C7 H7 127.5
C6 C7 H7 127.5
N9 C8 C7 108.5(2)
N9 C8 H8 125.7
C7 C8 H8 125.7
N4 C9 C10 110.0(2)
N4 C9 H9 125.0
C10 C9 H9 125.0
C11 C10 C9 105.0(2)
C11 C10 H10 127.5
C9 C10 H10 127.5
N5 C11 C10 108.8(2)
N5 C11 H11 125.6
C10 C11 H11 125.6
N6 C12 C13 110.3(2)
N6 C12 H12 124.8
C13 C12 H12 124.8
C14 C13 C12 104.9(2)
C14 C13 H13 127.6
C12 C13 H13 127.6
N7 C14 C13 108.9(2)
N7 C14 H14 125.6
C13 C14 H14 125.6
N9 B1 N5 108.25(18)
N9 B1 N7 107.11(18)
N5 B1 N7 108.45(18)
N9 B1 H1B 111.0
N5 B1 H1B 111.0
N7 B1 H1B 111.0
C15 O10 C18 108.7(2)
O10 C18 C17 107.6(2)
O10 C18 H18A 110.2
C17 C18 H18A 110.2
O10 C18 H18B 110.2
C17 C18 H18B 110.2
H18A C18 H18B 108.5
O10 C15 C16 105.5(2)
O10 C15 H15A 110.6
C16 C15 H15A 110.6
O10 C15 H15B 110.6
C16 C15 H15B 110.6
H15A C15 H15B 108.8
C18 C17 C16 101.9(2)
C18 C17 H17A 111.4
C16 C17 H17A 111.4
C18 C17 H17B 111.4
C16 C17 H17B 111.4
H17A C17 H17B 109.3
C15 C16 C17 102.0(3)
C15 C16 H16A 111.4
C17 C16 H16A 111.4
C15 C16 H16B 111.4
C17 C16 H16B 111.4
H16A C16 H16B 109.2

loop_
_geom_bond_atom_site_label_1
_geom_bond_atom_site_label_2
_geom_bond_distance
Mo1 N1B 1.786(9)
Mo1 N1A 1.836(4)
Mo1 C1B 2.047(10)
Mo1 O1B 2.095(8)
Mo1 O1A 2.144(2)
Mo1 C1A 2.145(5)
Mo1 N6 2.1839(18)
Mo1 N3 2.1897(18)
Mo1 N8 2.1974(18)
Mo1 N4 2.2092(18)
C1A O2A 1.186(5)
C1A O1A 1.218(5)
N1A O3A 1.147(4)
C1B O2B 1.213(12)
C1B O1B 1.233(11)
N1B O3B 1.159(8)
N2 C2 1.341(3)
N2 C4 1.370(3)
N2 C5 1.462(3)
N3 C2 1.321(3)
N3 C3 1.381(3)
N4 C9 1.340(3)
N4 N5 1.358(3)
N5 C11 1.345(3)
N5 B1 1.539(3)
N6 C12 1.338(3)
N6 N7 1.362(3)
N7 C14 1.340(3)
N7 B1 1.547(3)
N8 C6 1.333(3)
N8 N9 1.366(3)
N9 C8 1.348(3)
N9 B1 1.541(3)
C2 H2 0.9500
C3 C4 1.351(4)
C3 H3 0.9500
C4 H4 0.9500
C5 H5A 0.9800
C5 H5B 0.9800
C5 H5C 0.9800
C5 H19A 0.9827
C5 H19B 0.9824
C5 H19C 0.9821
C6 C7 1.388(3)
C6 H6 0.9500
C7 C8 1.378(3)
C7 H7 0.9500
C8 H8 0.9500
C9 C10 1.391(3)
C9 H9 0.9500
C10 C11 1.373(4)
C10 H10 0.9500
C11 H11 0.9500
C12 C13 1.385(4)
C12 H12 0.9500
C13 C14 1.374(4)
C13 H13 0.9500
C14 H14 0.9500
B1 H1B 1.0000
O10 C15 1.423(3)
O10 C18 1.432(3)
C18 C17 1.506(4)
C18 H18A 0.9900
C18 H18B 0.9900
C15 C16 1.502(4)
C15 H15A 0.9900
C15 H15B 0.9900
C17 C16 1.514(4)
C17 H17A 0.9900
C17 H17B 0.9900
C16 H16A 0.9900
C16 H16B 0.9900

loop_
_geom_torsion_atom_site_label_1
_geom_torsion_atom_site_label_2
_geom_torsion_atom_site_label_3
_geom_torsion_atom_site_label_4
_geom_torsion
N1B Mo1 C1A O2A 162(5)
N1A Mo1 C1A O2A 80.6(5)
C1B Mo1 C1A O2A 70.1(6)
O1B Mo1 C1A O2A 103.1(5)
O1A Mo1 C1A O2A 178.4(6)
N6 Mo1 C1A O2A -26.9(8)
N3 Mo1 C1A O2A -178.9(5)
N8 Mo1 C1A O2A -12.5(5)
N4 Mo1 C1A O2A -94.6(5)
N1B Mo1 C1A O1A -17(4)
N1A Mo1 C1A O1A -97.8(2)
C1B Mo1 C1A O1A -108.3(4)
O1B Mo1 C1A O1A -75.3(3)
N6 Mo1 C1A O1A 154.7(3)
N3 Mo1 C1A O1A 2.7(2)
N8 Mo1 C1A O1A 169.0(2)
N4 Mo1 C1A O1A 86.97(19)
O2A C1A O1A Mo1 -178.6(6)
N1B Mo1 O1A C1A 3.3(9)
N1A Mo1 O1A C1A 85.8(2)
C1B Mo1 O1A C1A 75.2(4)
O1B Mo1 O1A C1A 109.1(3)
N6 Mo1 O1A C1A -154.6(3)
N3 Mo1 O1A C1A -177.4(2)
N8 Mo1 O1A C1A -12.1(2)
N4 Mo1 O1A C1A -92.0(2)
N1B Mo1 N1A O3A -83(3)
C1B Mo1 N1A O3A -4(2)
O1B Mo1 N1A O3A 170(3)
O1A Mo1 N1A O3A -111(3)
C1A Mo1 N1A O3A -78(3)
N6 Mo1 N1A O3A 85(3)
N3 Mo1 N1A O3A 172(3)
N8 Mo1 N1A O3A 6(3)
N4 Mo1 N1A O3A 48(3)
N1B Mo1 C1B O2B -78(2)
N1A Mo1 C1B O2B -179(4)
O1B Mo1 C1B O2B 177(3)
O1A Mo1 C1B O2B -104(2)
C1A Mo1 C1B O2B -72(2)
N6 Mo1 C1B O2B 89(2)
N3 Mo1 C1B O2B 176.2(19)
N8 Mo1 C1B O2B 11(2)
N4 Mo1 C1B O2B 19(3)
N1B Mo1 C1B O1B 105.5(8)
N1A Mo1 C1B O1B 4.1(17)
O1A Mo1 C1B O1B 79.0(7)
C1A Mo1 C1B O1B 110.8(7)
N6 Mo1 C1B O1B -87.3(7)
N3 Mo1 C1B O1B -0.5(8)
N8 Mo1 C1B O1B -166.1(7)
N4 Mo1 C1B O1B -158.0(9)
O2B C1B O1B Mo1 -177.9(17)
N1B Mo1 O1B C1B -78.0(8)
N1A Mo1 O1B C1B -1.9(8)
O1A Mo1 O1B C1B -105.2(7)
C1A Mo1 O1B C1B -73.4(8)
N6 Mo1 O1B C1B 92.8(7)
N3 Mo1 O1B C1B 179.5(8)
N8 Mo1 O1B C1B 15.4(8)
N4 Mo1 O1B C1B 164.1(7)
N1A Mo1 N1B O3B -136(25)
C1B Mo1 N1B O3B -146(25)
O1B Mo1 N1B O3B -113(25)
O1A Mo1 N1B O3B -35(24)
C1A Mo1 N1B O3B 125(27)
N6 Mo1 N1B O3B 113(24)
N3 Mo1 N1B O3B -36(25)
N8 Mo1 N1B O3B 131(25)
N4 Mo1 N1B O3B 49(25)
N1B Mo1 N3 C2 -37.1(4)
N1A Mo1 N3 C2 58.8(2)
C1B Mo1 N3 C2 59.7(4)
O1B Mo1 N3 C2 59.4(3)
O1A Mo1 N3 C2 -37.4(2)
C1A Mo1 N3 C2 -38.9(2)
N6 Mo1 N3 C2 149.5(2)
N8 Mo1 N3 C2 -171.27(19)
N4 Mo1 N3 C2 -126.1(2)
N1B Mo1 N3 C3 139.4(4)
N1A Mo1 N3 C3 -124.7(2)
C1B Mo1 N3 C3 -123.8(4)
O1B Mo1 N3 C3 -124.1(3)
O1A Mo1 N3 C3 139.1(2)
C1A Mo1 N3 C3 137.6(2)
N6 Mo1 N3 C3 -34.0(2)
N8 Mo1 N3 C3 5.2(4)
N4 Mo1 N3 C3 50.4(2)
N1B Mo1 N4 C9 -48.8(4)
N1A Mo1 N4 C9 -179.9(11)
C1B Mo1 N4 C9 -145.4(13)
O1B Mo1 N4 C9 70.7(7)
O1A Mo1 N4 C9 -20.9(2)
C1A Mo1 N4 C9 -53.9(2)
N6 Mo1 N4 C9 143.0(2)
N3 Mo1 N4 C9 55.9(2)
N8 Mo1 N4 C9 -137.3(2)
N1B Mo1 N4 N5 132.7(4)
N1A Mo1 N4 N5 1.6(12)
C1B Mo1 N4 N5 36.1(14)
O1B Mo1 N4 N5 -107.8(6)
O1A Mo1 N4 N5 160.55(16)
C1A Mo1 N4 N5 127.57(19)
N6 Mo1 N4 N5 -35.55(15)
N3 Mo1 N4 N5 -122.66(16)
N8 Mo1 N4 N5 44.21(15)
C9 N4 N5 C11 0.1(2)
Mo1 N4 N5 C11 178.95(14)
C9 N4 N5 B1 176.28(18)
Mo1 N4 N5 B1 -4.9(2)
N1B Mo1 N6 C12 152.5(16)
N1A Mo1 N6 C12 41.0(2)
C1B Mo1 N6 C12 52.0(4)
O1B Mo1 N6 C12 17.4(3)
O1A Mo1 N6 C12 -79.5(3)
C1A Mo1 N6 C12 149.0(4)
N3 Mo1 N6 C12 -57.3(2)
N8 Mo1 N6 C12 134.5(2)
N4 Mo1 N6 C12 -142.5(2)
N1B Mo1 N6 N7 -30.5(16)
N1A Mo1 N6 N7 -141.96(19)
C1B Mo1 N6 N7 -131.0(4)
O1B Mo1 N6 N7 -165.6(3)
O1A Mo1 N6 N7 97.5(3)
C1A Mo1 N6 N7 -34.0(4)
N3 Mo1 N6 N7 119.73(16)
N8 Mo1 N6 N7 -48.48(15)
N4 Mo1 N6 N7 34.48(15)
C12 N6 N7 C14 0.1(2)
Mo1 N6 N7 C14 -177.56(14)
C12 N6 N7 B1 -175.52(19)
Mo1 N6 N7 B1 6.9(2)
N1B Mo1 N8 C6 46.5(4)
N1A Mo1 N8 C6 -46.9(2)
C1B Mo1 N8 C6 -45.1(4)
O1B Mo1 N8 C6 -53.8(3)
O1A Mo1 N8 C6 53.7(2)
C1A Mo1 N8 C6 47.1(2)
N6 Mo1 N8 C6 -137.4(2)
N3 Mo1 N8 C6 -177.4(2)
N4 Mo1 N8 C6 137.1(2)
N1B Mo1 N8 N9 -129.6(4)
N1A Mo1 N8 N9 136.93(17)
C1B Mo1 N8 N9 138.8(4)
O1B Mo1 N8 N9 130.0(3)
O1A Mo1 N8 N9 -122.47(15)
C1A Mo1 N8 N9 -129.08(17)
N6 Mo1 N8 N9 46.41(15)
N3 Mo1 N8 N9 6.4(3)
N4 Mo1 N8 N9 -39.07(15)
C6 N8 N9 C8 -0.1(2)
Mo1 N8 N9 C8 176.94(14)
C6 N8 N9 B1 178.87(19)
Mo1 N8 N9 B1 -4.1(2)
C3 N3 C2 N2 0.1(3)
Mo1 N3 C2 N2 177.18(15)
C4 N2 C2 N3 -0.1(3)
C5 N2 C2 N3 177.1(2)
C2 N3 C3 C4 -0.1(3)
Mo1 N3 C3 C4 -177.22(17)
N3 C3 C4 N2 0.0(3)
C2 N2 C4 C3 0.1(3)
C5 N2 C4 C3 -177.2(2)
N9 N8 C6 C7 0.1(2)
Mo1 N8 C6 C7 -176.46(15)
N8 C6 C7 C8 0.0(3)
N8 N9 C8 C7 0.1(3)
B1 N9 C8 C7 -178.8(2)
C6 C7 C8 N9 0.0(3)
N5 N4 C9 C10 0.1(2)
Mo1 N4 C9 C10 -178.56(15)
N4 C9 C10 C11 -0.3(3)
N4 N5 C11 C10 -0.3(2)
B1 N5 C11 C10 -175.9(2)
C9 C10 C11 N5 0.4(2)
N7 N6 C12 C13 -0.5(3)
Mo1 N6 C12 C13 176.82(15)
N6 C12 C13 C14 0.8(3)
N6 N7 C14 C13 0.4(3)
B1 N7 C14 C13 175.3(2)
C12 C13 C14 N7 -0.7(3)
C8 N9 B1 N5 -120.6(2)
N8 N9 B1 N5 60.7(2)
C8 N9 B1 N7 122.6(2)
N8 N9 B1 N7 -56.1(2)
C11 N5 B1 N9 120.5(2)
N4 N5 B1 N9 -54.8(2)
C11 N5 B1 N7 -123.7(2)
N4 N5 B1 N7 61.1(2)
C14 N7 B1 N9 -120.2(2)
N6 N7 B1 N9 54.3(2)
C14 N7 B1 N5 123.2(2)
N6 N7 B1 N5 -62.4(2)
C15 O10 C18 C17 -1.8(4)
C18 O10 C15 C16 -21.7(3)
O10 C18 C17 C16 24.0(4)
O10 C15 C16 C17 36.1(3)
C18 C17 C16 C15 -35.8(4)
